data_1549242
loop_
_publ_author_name
'Gardu\~no, Jorge A.'
'Ar\'evalo, Alma'
'Flores-Alamo, Marcos'
'Garc\'ia, Juventino J.'

_publ_section_title
;
 Mn(i) organometallics containing the iPr2P(CH2)2PiPr2 ligand for the
 catalytic hydration of aromatic nitriles
;
_journal_issue 10
_journal_name_full 'Catalysis Science &amp; Technology'
_journal_page_first 2606
_journal_paper_doi 10.1039/C8CY00416A
_journal_volume 8
_journal_year 2018
_chemical_absolute_configuration syn
_chemical_formula_moiety 'C18 H32 F3 Mn O6 P2 S'
_chemical_formula_sum 'C18 H32 F3 Mn O6 P2 S'
_chemical_formula_weight 550.37
_space_group_IT_number 19
_space_group_name_Hall 'P 2ac 2ab'
_space_group_name_H-M_alt 'P 21 21 21'
_symmetry_cell_setting orthorhombic
_symmetry_Int_Tables_number 19
_symmetry_space_group_name_Hall 'P 2ac 2ab'
_symmetry_space_group_name_H-M 'P 21 21 21'
_atom_sites_solution_hydrogens mixed
_audit_conform_dict_location ftp://ftp.iucr.org/pub/cif_core.dic
_audit_conform_dict_name cif_core.dic
_audit_conform_dict_version 2.4.3
_audit_creation_date 2018-01-19T10:33:28-00:00
_audit_creation_method 'WinGX routine CIF_UPDATE'
_audit_update_record
;
2018-01-19 deposited with the CCDC.
2018-04-11 downloaded from the CCDC.
;
_cell_angle_alpha 90
_cell_angle_beta 90
_cell_angle_gamma 90
_cell_formula_units_Z 4
_cell_length_a 8.6949(6)
_cell_length_b 13.9549(9)
_cell_length_c 19.9508(15)
_cell_measurement_reflns_used 1374
_cell_measurement_temperature 130(2)
_cell_measurement_theta_max 26.031
_cell_measurement_theta_min 3.869
_cell_volume 2420.8(3)
_computing_cell_refinement
;
        CrysAlisPro, Agilent Technologies,
        Version 1.171.36.32 (release 02-08-2013 CrysAlis171 .NET)
        (compiled Aug  2 2013,16:46:58)
;
_computing_data_collection
;
        CrysAlisPro, Agilent Technologies,
        Version 1.171.36.32 (release 02-08-2013 CrysAlis171 .NET)
        (compiled Aug  2 2013,16:46:58)
;
_computing_data_reduction
;
        CrysAlisPro, Agilent Technologies,
        Version 1.171.36.32 (release 02-08-2013 CrysAlis171 .NET)
        (compiled Aug  2 2013,16:46:58)
;
_computing_molecular_graphics
;
          'Ortep-3 for Windows (Farrugia, 1997)'
      L. J. Farrugia, J. Appl. Crystallogr., 1997, 30, 565.
;
_computing_publication_material
;    
        'WinGX publication routines (Farrugia, 1999)'                 
    L. J. Farrugia, J. Appl. Crystallogr., 1999, 32, 837-838.
;
_computing_structure_refinement
;
      'SHELXS-2014 (Sheldrick, 2015)'
      Sheldrick, G. M. (2015). Acta Cryst. C71, 3--8.
;
_computing_structure_solution
;
      'SHELXS-2014 (Sheldrick, 2015)'
      Sheldrick, G. M. (2015). Acta Cryst. A71, 3--8.
;
_diffrn_ambient_temperature 130(2)
_diffrn_detector_area_resol_mean 10.4685
_diffrn_measured_fraction_theta_full 0.996
_diffrn_measured_fraction_theta_max 0.996
_diffrn_measurement_device_type 'Xcalibur, Atlas, Gemini'
_diffrn_measurement_method '\w scans'
_diffrn_orient_matrix_UB_11 -0.0157444
_diffrn_orient_matrix_UB_12 0.0044835
_diffrn_orient_matrix_UB_13 0.0346634
_diffrn_orient_matrix_UB_21 -0.0796262
_diffrn_orient_matrix_UB_22 -0.0049143
_diffrn_orient_matrix_UB_23 -0.0065855
_diffrn_orient_matrix_UB_31 0.006369
_diffrn_orient_matrix_UB_32 -0.0503027
_diffrn_orient_matrix_UB_33 0.0038266
_diffrn_radiation_monochromator graphite
_diffrn_radiation_type MoK\a
_diffrn_radiation_wavelength 0.71073
_diffrn_reflns_av_R_equivalents 0.1015
_diffrn_reflns_av_unetI/netI 0.1649
_diffrn_reflns_Laue_measured_fraction_full 0.996
_diffrn_reflns_Laue_measured_fraction_max 0.996
_diffrn_reflns_limit_h_max 10
_diffrn_reflns_limit_h_min -6
_diffrn_reflns_limit_k_max 16
_diffrn_reflns_limit_k_min -14
_diffrn_reflns_limit_l_max 16
_diffrn_reflns_limit_l_min -24
_diffrn_reflns_number 6815
_diffrn_reflns_point_group_measured_fraction_full 0.922
_diffrn_reflns_point_group_measured_fraction_max 0.922
_diffrn_reflns_theta_full 25.347
_diffrn_reflns_theta_max 25.347
_diffrn_reflns_theta_min 3.394
_exptl_absorpt_coefficient_mu 0.818
_exptl_absorpt_correction_T_max 0.975
_exptl_absorpt_correction_T_min 0.885
_exptl_absorpt_correction_type analytical
_exptl_absorpt_process_details
;
        CrysAlisPro, Agilent Technologies,
        Version 1.171.36.32 (release 02-08-2013 CrysAlis171 .NET)
        (compiled Aug  2 2013,16:46:58)
Analytical numeric absorption correction using a multifaceted crystal
                        model based on expressions derived by R.C. Clark & J.S.
        (Clark, R. C. & Reid, J. S. (1995). Acta Cryst. A51, 887-897)
;
_exptl_crystal_colour colourless
_exptl_crystal_density_diffrn 1.51
_exptl_crystal_description plate
_exptl_crystal_F_000 1144
_exptl_crystal_size_max 0.4
_exptl_crystal_size_mid 0.13
_exptl_crystal_size_min 0.03
_refine_diff_density_max 0.769
_refine_diff_density_min -0.549
_refine_diff_density_rms 0.121
_refine_ls_abs_structure_details
;
 Flack x determined using 785 quotients [(I+)-(I-)]/[(I+)+(I-)]
 (Parsons, Flack and Wagner, Acta Cryst. B69 (2013) 249-259).
;
_refine_ls_abs_structure_Flack 0.03(4)
_refine_ls_extinction_method none
_refine_ls_goodness_of_fit_ref 1.054
_refine_ls_hydrogen_treatment constr
_refine_ls_matrix_type full
_refine_ls_number_parameters 277
_refine_ls_number_reflns 4087
_refine_ls_number_restraints 3
_refine_ls_restrained_S_all 1.058
_refine_ls_R_factor_all 0.1202
_refine_ls_R_factor_gt 0.0766
_refine_ls_shift/su_max 0
_refine_ls_shift/su_mean 0
_refine_ls_structure_factor_coef Fsqd
_refine_ls_weighting_details 'w=1/[\s^2^(Fo^2^)+(0.0870P)^2^+0.3322P] where P=(Fo^2^+2Fc^2^)/3'
_refine_ls_weighting_scheme calc
_refine_ls_wR_factor_gt 0.1661
_refine_ls_wR_factor_ref 0.197
_reflns_Friedel_coverage 0.621
_reflns_Friedel_fraction_full 0.824
_reflns_Friedel_fraction_max 0.823
_reflns_number_gt 2832
_reflns_number_total 4087
_reflns_threshold_expression 'I > 2\s(I)'
_cod_data_source_file c8cy00416a2.cif
_cod_data_source_block 2
_cod_depositor_comments 'Adding full bibliography for 1549242.cif.'
_cod_database_code 1549242
_shelx_estimated_absorpt_t_min 0.736
_shelx_estimated_absorpt_t_max 0.976

loop_
_symmetry_equiv_pos_as_xyz
'x, y, z'
'-x+1/2, -y, z+1/2'
'-x, y+1/2, -z+1/2'
'x+1/2, -y+1/2, -z'

loop_
_atom_site_label
_atom_site_type_symbol
_atom_site_fract_x
_atom_site_fract_y
_atom_site_fract_z
_atom_site_U_iso_or_equiv
_atom_site_adp_type
_atom_site_occupancy
_atom_site_site_symmetry_order
_atom_site_calc_flag
_atom_site_refinement_flags_posn
_atom_site_refinement_flags_adp
_atom_site_refinement_flags_occupancy
_atom_site_disorder_assembly
_atom_site_disorder_group
C1 C 0.3651(13) 0.5646(10) 0.6474(7) 0.040(3) Uani 1 1 d . . . . .
H1A H 0.34977 0.520837 0.68701 0.048 Uiso 1 1 d R U . . .
H1B H 0.28508 0.609407 0.66357 0.048 Uiso 1 1 d R U . . .
C2 C 0.3487(16) 0.5518(11) 0.5757(8) 0.063(4) Uani 1 1 d . . . . .
H2A H 0.343796 0.615115 0.565053 0.075 Uiso 1 1 d R U . . .
H2B H 0.254586 0.513955 0.576313 0.075 Uiso 1 1 d R U . . .
C3 C 0.485(2) 0.4921(12) 0.4492(9) 0.075(3) Uani 1 1 d D . . . .
H3 H 0.569713 0.450595 0.431507 0.09 Uiso 1 1 d R U . A .
C4 C 0.5077(18) 0.5826(12) 0.4132(7) 0.070(4) Uani 1 1 d . . . . .
H4A H 0.446171 0.632961 0.434417 0.105 Uiso 1 1 calc R U . . .
H4B H 0.475392 0.574815 0.366462 0.105 Uiso 1 1 calc R U . . .
H4C H 0.616708 0.600379 0.414644 0.105 Uiso 1 1 calc R U . . .
C6 C 0.504(2) 0.3671(12) 0.5702(9) 0.075(3) Uani 1 1 d D . . . .
H6 H 0.597959 0.387356 0.596614 0.09 Uiso 1 1 d R U . B .
C9 C 0.5891(14) 0.5534(8) 0.7506(6) 0.036(3) Uani 1 1 d . . . . .
H9 H 0.591874 0.482941 0.741444 0.043 Uiso 1 1 calc R U . . .
C10 C 0.7459(15) 0.5787(9) 0.7817(6) 0.045(3) Uani 1 1 d . . . . .
H10A H 0.74073 0.642657 0.801795 0.068 Uiso 1 1 calc R U . . .
H10B H 0.825056 0.577912 0.746725 0.068 Uiso 1 1 calc R U . . .
H10C H 0.771774 0.531545 0.816318 0.068 Uiso 1 1 calc R U . . .
C11 C 0.4598(16) 0.5688(10) 0.8003(6) 0.050(3) Uani 1 1 d . . . . .
H11A H 0.474693 0.526805 0.839114 0.075 Uiso 1 1 calc R U . . .
H11B H 0.361227 0.553873 0.77886 0.075 Uiso 1 1 calc R U . . .
H11C H 0.459637 0.635805 0.815062 0.075 Uiso 1 1 calc R U . . .
C12 C 0.5174(15) 0.7399(7) 0.6881(6) 0.036(3) Uani 1 1 d . . . . .
H12 H 0.462125 0.741643 0.731985 0.043 Uiso 1 1 calc R U . . .
C13 C 0.6649(15) 0.7980(9) 0.6965(7) 0.049(4) Uani 1 1 d . . . . .
H13A H 0.712409 0.808353 0.652551 0.073 Uiso 1 1 calc R U . . .
H13B H 0.736487 0.76297 0.725465 0.073 Uiso 1 1 calc R U . . .
H13C H 0.640502 0.860055 0.716928 0.073 Uiso 1 1 calc R U . . .
C14 C 0.4131(16) 0.7876(9) 0.6365(6) 0.045(3) Uani 1 1 d . . . . .
H14A H 0.395649 0.854545 0.649214 0.067 Uiso 1 1 calc R U . . .
H14B H 0.314389 0.753719 0.634845 0.067 Uiso 1 1 calc R U . . .
H14C H 0.462028 0.78514 0.592287 0.067 Uiso 1 1 calc R U . . .
C15 C 0.8923(17) 0.6372(9) 0.6206(6) 0.038(3) Uani 1 1 d . . . . .
C16 C 0.6870(14) 0.6760(10) 0.5372(7) 0.043(3) Uani 1 1 d . . . . .
C17 C 0.8454(15) 0.5320(8) 0.5120(6) 0.035(3) Uani 1 1 d . . . . .
C18 C 0.8930(17) 0.3053(10) 0.6998(8) 0.050(4) Uani 1 1 d . . . . .
F1 F 0.7809(11) 0.2530(6) 0.6743(6) 0.092(3) Uani 1 1 d . . . . .
F2 F 1.0145(10) 0.2511(5) 0.7067(4) 0.068(3) Uani 1 1 d . . . . .
F3 F 0.8502(12) 0.3341(7) 0.7585(5) 0.084(3) Uani 1 1 d . . . . .
Mn1 Mn 0.72990(19) 0.57198(12) 0.58301(8) 0.0299(5) Uani 1 1 d . . . . .
O00A O 0.9120(12) 0.5135(7) 0.4653(5) 0.056(3) Uani 1 1 d . . . . .
O1 O 0.9961(10) 0.6820(6) 0.6377(4) 0.044(2) Uani 1 1 d . . . . .
O2 O 0.6706(11) 0.7483(6) 0.5092(5) 0.049(2) Uani 1 1 d . . . . .
O3 O 0.7815(9) 0.4497(5) 0.6404(4) 0.0326(18) Uani 1 1 d . . . . .
O4 O 0.9857(13) 0.3663(7) 0.5858(5) 0.068(3) Uani 1 1 d . . . . .
O5 O 1.0440(11) 0.4614(6) 0.6842(5) 0.059(3) Uani 1 1 d . . . . .
P1 P 0.5165(4) 0.4897(2) 0.53929(16) 0.0340(8) Uani 1 1 d . . . . .
P2 P 0.5562(4) 0.6123(2) 0.66861(16) 0.0307(7) Uani 1 1 d . . . . .
S1 S 0.9350(4) 0.4064(2) 0.64538(15) 0.0357(7) Uani 1 1 d . . . . .
C5 C 0.342(2) 0.4412(17) 0.4268(12) 0.075(3) Uani 0.78(2) 1 d . . P A 1
H5A H 0.251903 0.474607 0.444408 0.112 Uiso 0.78(2) 1 calc R U P A 1
H5B H 0.343739 0.375229 0.443671 0.112 Uiso 0.78(2) 1 calc R U P A 1
H5C H 0.338364 0.440468 0.377743 0.112 Uiso 0.78(2) 1 calc R U P A 1
C7 C 0.612(5) 0.308(2) 0.524(2) 0.075(3) Uani 0.66(2) 1 d . . P B 1
H7A H 0.574464 0.311636 0.477596 0.112 Uiso 0.66(2) 1 calc R U P B 1
H7B H 0.611989 0.240782 0.538511 0.112 Uiso 0.66(2) 1 calc R U P B 1
H7C H 0.716194 0.333708 0.526387 0.112 Uiso 0.66(2) 1 calc R U P B 1
C8 C 0.350(3) 0.3263(18) 0.5859(15) 0.075(3) Uani 0.66(2) 1 d . . P B 1
H8A H 0.298244 0.366522 0.619341 0.112 Uiso 0.66(2) 1 calc R U P B 1
H8B H 0.361514 0.261214 0.603583 0.112 Uiso 0.66(2) 1 calc R U P B 1
H8C H 0.287292 0.324286 0.544918 0.112 Uiso 0.66(2) 1 calc R U P B 1
C5P C 0.289(5) 0.510(6) 0.456(4) 0.075(3) Uani 0.22(2) 1 d D . P A 2
H5PA H 0.268768 0.563247 0.486272 0.112 Uiso 0.22(2) 1 calc R U P A 2
H5PB H 0.240834 0.451349 0.473617 0.112 Uiso 0.22(2) 1 calc R U P A 2
H5PC H 0.246416 0.52392 0.411554 0.112 Uiso 0.22(2) 1 calc R U P A 2
C7P C 0.589(9) 0.293(4) 0.535(4) 0.075(3) Uani 0.34(2) 1 d D . P B 2
H7PA H 0.62584 0.318101 0.49173 0.112 Uiso 0.34(2) 1 calc R U P B 2
H7PB H 0.52043 0.237935 0.526076 0.112 Uiso 0.34(2) 1 calc R U P B 2
H7PC H 0.67614 0.271699 0.561732 0.112 Uiso 0.34(2) 1 calc R U P B 2
C8P C 0.440(6) 0.343(4) 0.634(2) 0.075(3) Uani 0.34(2) 1 d D . P B 2
H8PA H 0.505992 0.333786 0.677534 0.112 Uiso 0.34(2) 1 d R U P B 2
H8PB H 0.381812 0.282756 0.629004 0.112 Uiso 0.34(2) 1 d R U P B 2
H8PC H 0.369832 0.393686 0.648674 0.112 Uiso 0.34(2) 1 d R U P B 2

loop_
_atom_site_aniso_label
_atom_site_aniso_U_11
_atom_site_aniso_U_22
_atom_site_aniso_U_33
_atom_site_aniso_U_23
_atom_site_aniso_U_13
_atom_site_aniso_U_12
C1 0.027(7) 0.042(7) 0.051(8) 0.005(6) -0.006(6) 0.001(6)
C2 0.039(8) 0.053(9) 0.096(13) 0.001(9) 0.001(8) -0.019(7)
C3 0.061(6) 0.074(6) 0.090(7) 0.003(5) -0.004(5) -0.015(5)
C4 0.057(9) 0.110(13) 0.042(8) 0.028(9) -0.002(8) 0.002(10)
C6 0.061(6) 0.074(6) 0.090(7) 0.003(5) -0.004(5) -0.015(5)
C9 0.038(7) 0.035(7) 0.034(6) 0.010(5) 0.003(5) -0.003(6)
C10 0.047(8) 0.042(7) 0.046(7) -0.004(6) -0.003(6) 0.003(7)
C11 0.048(8) 0.049(7) 0.053(8) 0.015(7) 0.014(7) 0.014(8)
C12 0.041(8) 0.024(6) 0.044(7) 0.011(5) 0.004(6) 0.005(5)
C13 0.041(8) 0.025(7) 0.080(10) -0.003(7) -0.012(7) -0.001(6)
C14 0.048(9) 0.033(7) 0.054(8) 0.006(6) 0.002(7) 0.006(6)
C15 0.051(9) 0.030(7) 0.033(7) 0.003(5) 0.009(6) 0.015(7)
C16 0.023(7) 0.058(9) 0.048(8) 0.003(7) 0.002(6) -0.006(6)
C17 0.038(7) 0.029(6) 0.037(7) 0.008(5) 0.002(6) 0.003(5)
C18 0.039(8) 0.045(8) 0.066(10) 0.016(7) -0.015(7) 0.007(7)
F1 0.061(6) 0.046(5) 0.169(10) 0.039(6) -0.044(7) -0.021(5)
F2 0.049(6) 0.050(5) 0.105(7) 0.024(4) -0.018(5) 0.011(4)
F3 0.084(7) 0.101(8) 0.068(6) 0.041(6) 0.019(6) 0.016(6)
Mn1 0.0263(9) 0.0265(9) 0.0370(9) 0.0042(8) 0.0018(8) -0.0015(8)
O00A 0.077(7) 0.056(6) 0.034(5) 0.002(4) 0.017(5) 0.008(6)
O1 0.028(5) 0.042(5) 0.062(6) -0.004(4) -0.010(5) -0.008(4)
O2 0.050(6) 0.036(5) 0.061(6) 0.021(5) 0.010(5) 0.007(4)
O3 0.022(4) 0.030(4) 0.046(5) 0.008(3) 0.005(4) 0.007(4)
O4 0.078(7) 0.075(6) 0.053(6) 0.004(5) 0.004(6) 0.046(6)
O5 0.037(6) 0.041(5) 0.098(8) -0.009(5) -0.010(5) -0.005(4)
P1 0.0321(18) 0.0302(16) 0.0395(18) 0.0046(13) -0.0011(14) -0.0003(14)
P2 0.0254(16) 0.0252(15) 0.0416(17) 0.0027(12) 0.0029(14) 0.0005(13)
S1 0.0309(16) 0.0332(17) 0.0431(18) 0.0036(13) 0.0053(14) 0.0044(14)
C5 0.061(6) 0.074(6) 0.090(7) 0.003(5) -0.004(5) -0.015(5)
C7 0.061(6) 0.074(6) 0.090(7) 0.003(5) -0.004(5) -0.015(5)
C8 0.061(6) 0.074(6) 0.090(7) 0.003(5) -0.004(5) -0.015(5)
C5P 0.061(6) 0.074(6) 0.090(7) 0.003(5) -0.004(5) -0.015(5)
C7P 0.061(6) 0.074(6) 0.090(7) 0.003(5) -0.004(5) -0.015(5)
C8P 0.061(6) 0.074(6) 0.090(7) 0.003(5) -0.004(5) -0.015(5)

loop_
_atom_type_symbol
_atom_type_description
_atom_type_scat_dispersion_real
_atom_type_scat_dispersion_imag
_atom_type_scat_source
C C 0.0033 0.0016 'International Tables Vol C Tables 4.2.6.8 and 6.1.1.4'
H H 0 0 'International Tables Vol C Tables 4.2.6.8 and 6.1.1.4'
F F 0.0171 0.0103 'International Tables Vol C Tables 4.2.6.8 and 6.1.1.4'
Mn Mn 0.3368 0.7283 'International Tables Vol C Tables 4.2.6.8 and 6.1.1.4'
O O 0.0106 0.006 'International Tables Vol C Tables 4.2.6.8 and 6.1.1.4'
P P 0.1023 0.0942 'International Tables Vol C Tables 4.2.6.8 and 6.1.1.4'
S S 0.1246 0.1234 'International Tables Vol C Tables 4.2.6.8 and 6.1.1.4'

loop_
_exptl_crystal_face_index_h
_exptl_crystal_face_index_k
_exptl_crystal_face_index_l
_exptl_crystal_face_perp_dist
2 0 28 0.0155
-2 0 -28 0.0155
1 -20 0 0.2223
11 -8 -3 0.0784
-11 8 3 0.0784
-12 -3 4 0.0772
12 2 -4 0.0663
-12 -2 4 0.0663
8 14 -5 0.1229

loop_
_geom_angle_atom_site_label_1
_geom_angle_atom_site_label_2
_geom_angle_atom_site_label_3
_geom_angle
C2 C1 P2 111.2(9)
C2 C1 H1A 133.4
P2 C1 H1A 99.1
C2 C1 H1B 109.3
P2 C1 H1B 109.3
H1A C1 H1B 91.9
C1 C2 P1 111.6(10)
C1 C2 H2A 96.6
P1 C2 H2A 113.6
C1 C2 H2B 97.9
P1 C2 H2B 114.5
H2A C2 H2B 119.3
C4 C3 C5 111.9(16)
C4 C3 C5P 93(3)
C4 C3 P1 118.7(12)
C5 C3 P1 114.2(14)
C5P C3 P1 94(3)
C4 C3 H3 103.1
C5 C3 H3 103.2
C5P C3 H3 146.5
P1 C3 H3 103.3
C3 C4 H4A 109.5
C3 C4 H4B 109.5
H4A C4 H4B 109.5
C3 C4 H4C 109.5
H4A C4 H4C 109.5
H4B C4 H4C 109.5
C8P C6 C7P 117(3)
C8 C6 C7 118(2)
C8P C6 P1 123(2)
C7P C6 P1 118(3)
C8 C6 P1 118.9(15)
C7 C6 P1 105.2(15)
C8P C6 H6 85.3
C7P C6 H6 92.6
C8 C6 H6 136.4
C7 C6 H6 88.3
P1 C6 H6 82.2
C11 C9 C10 111.2(10)
C11 C9 P2 113.6(8)
C10 C9 P2 113.0(8)
C11 C9 H9 106.1
C10 C9 H9 106.1
P2 C9 H9 106.1
C9 C10 H10A 109.5
C9 C10 H10B 109.5
H10A C10 H10B 109.5
C9 C10 H10C 109.5
H10A C10 H10C 109.5
H10B C10 H10C 109.5
C9 C11 H11A 109.5
C9 C11 H11B 109.5
H11A C11 H11B 109.5
C9 C11 H11C 109.5
H11A C11 H11C 109.5
H11B C11 H11C 109.5
C14 C12 C13 110.0(10)
C14 C12 P2 112.7(8)
C13 C12 P2 112.4(8)
C14 C12 H12 107.1
C13 C12 H12 107.1
P2 C12 H12 107.1
C12 C13 H13A 109.5
C12 C13 H13B 109.5
H13A C13 H13B 109.5
C12 C13 H13C 109.5
H13A C13 H13C 109.5
H13B C13 H13C 109.5
C12 C14 H14A 109.5
C12 C14 H14B 109.5
H14A C14 H14B 109.5
C12 C14 H14C 109.5
H14A C14 H14C 109.5
H14B C14 H14C 109.5
O1 C15 Mn1 173.0(11)
O2 C16 Mn1 173.8(11)
O00A C17 Mn1 174.4(11)
F3 C18 F2 108.5(12)
F3 C18 F1 108.0(14)
F2 C18 F1 108.5(12)
F3 C18 S1 111.0(10)
F2 C18 S1 110.5(11)
F1 C18 S1 110.3(10)
C16 Mn1 C17 88.0(5)
C16 Mn1 C15 88.1(5)
C17 Mn1 C15 92.6(6)
C16 Mn1 O3 178.4(5)
C17 Mn1 O3 93.3(4)
C15 Mn1 O3 90.9(4)
C16 Mn1 P2 92.5(4)
C17 Mn1 P2 172.9(4)
C15 Mn1 P2 94.5(4)
O3 Mn1 P2 86.3(2)
C16 Mn1 P1 92.4(4)
C17 Mn1 P1 89.8(4)
C15 Mn1 P1 177.5(4)
O3 Mn1 P1 88.5(2)
P2 Mn1 P1 83.07(12)
S1 O3 Mn1 124.4(5)
C3 P1 C6 110.1(8)
C3 P1 C2 105.2(8)
C6 P1 C2 105.1(8)
C3 P1 Mn1 118.4(5)
C6 P1 Mn1 112.4(6)
C2 P1 Mn1 104.4(5)
C1 P2 C12 103.4(6)
C1 P2 C9 100.5(6)
C12 P2 C9 105.6(6)
C1 P2 Mn1 109.1(4)
C12 P2 Mn1 120.0(4)
C9 P2 Mn1 115.9(4)
O4 S1 O5 117.7(7)
O4 S1 O3 113.4(6)
O5 S1 O3 114.4(5)
O4 S1 C18 105.3(7)
O5 S1 C18 103.0(6)
O3 S1 C18 100.2(6)
C3 C5 H5A 109.5
C3 C5 H5B 109.5
H5A C5 H5B 109.5
C3 C5 H5C 109.5
H5A C5 H5C 109.5
H5B C5 H5C 109.5
C6 C7 H7A 109.5
C6 C7 H7B 109.5
H7A C7 H7B 109.5
C6 C7 H7C 109.5
H7A C7 H7C 109.5
H7B C7 H7C 109.5
C6 C8 H8A 109.5
C6 C8 H8B 109.5
H8A C8 H8B 109.5
C6 C8 H8C 109.5
H8A C8 H8C 109.5
H8B C8 H8C 109.5
C3 C5P H5PA 109.5
C3 C5P H5PB 109.5
H5PA C5P H5PB 109.5
C3 C5P H5PC 109.5
H5PA C5P H5PC 109.5
H5PB C5P H5PC 109.5
C6 C7P H7PA 109.5
C6 C7P H7PB 109.5
H7PA C7P H7PB 109.5
C6 C7P H7PC 109.5
H7PA C7P H7PC 109.5
H7PB C7P H7PC 109.5
C6 C8P H8PA 123.3
C6 C8P H8PB 108
H8PA C8P H8PB 105.6
C6 C8P H8PC 109.3
H8PA C8P H8PC 100.5
H8PB C8P H8PC 109.5

loop_
_geom_bond_atom_site_label_1
_geom_bond_atom_site_label_2
_geom_bond_distance
C1 C2 1.447(19)
C1 P2 1.840(12)
C1 H1A 1.0078
C1 H1B 0.99
C2 P1 1.846(15)
C2 H2A 0.9105
C2 H2B 0.9734
C3 C4 1.47(2)
C3 C5 1.50(2)
C3 C5P 1.73(4)
C3 P1 1.817(18)
C3 H3 1
C4 H4A 0.98
C4 H4B 0.98
C4 H4C 0.98
C6 C8P 1.43(4)
C6 C7P 1.46(5)
C6 C8 1.49(3)
C6 C7 1.55(4)
C6 P1 1.822(17)
C6 H6 1.0134
C9 C11 1.514(16)
C9 C10 1.539(17)
C9 P2 1.854(11)
C9 H9 1
C10 H10A 0.98
C10 H10B 0.98
C10 H10C 0.98
C11 H11A 0.98
C11 H11B 0.98
C11 H11C 0.98
C12 C14 1.525(16)
C12 C13 1.527(17)
C12 P2 1.853(11)
C12 H12 1
C13 H13A 0.98
C13 H13B 0.98
C13 H13C 0.98
C14 H14A 0.98
C14 H14B 0.98
C14 H14C 0.98
C15 O1 1.150(15)
C15 Mn1 1.840(15)
C16 O2 1.163(15)
C16 Mn1 1.756(14)
C17 O00A 1.125(14)
C17 Mn1 1.825(13)
C18 F3 1.293(17)
C18 F2 1.306(15)
C18 F1 1.320(16)
C18 S1 1.817(14)
Mn1 O3 2.103(7)
Mn1 P2 2.348(4)
Mn1 P1 2.350(4)
O3 S1 1.468(8)
O4 S1 1.385(10)
O5 S1 1.445(9)
C5 H5A 0.98
C5 H5B 0.98
C5 H5C 0.98
C7 H7A 0.98
C7 H7B 0.98
C7 H7C 0.98
C8 H8A 0.98
C8 H8B 0.98
C8 H8C 0.98
C5P H5PA 0.98
C5P H5PB 0.98
C5P H5PC 0.98
C7P H7PA 0.98
C7P H7PB 0.98
C7P H7PC 0.98
C8P H8PA 1.0473
C8P H8PB 0.98
C8P H8PC 0.9801

loop_
_geom_hbond_atom_site_label_D
_geom_hbond_atom_site_label_H
_geom_hbond_atom_site_label_A
_geom_hbond_distance_DH
_geom_hbond_distance_HA
_geom_hbond_distance_DA
_geom_hbond_angle_DHA
_geom_hbond_site_symmetry_A
_geom_hbond_publ_flag
C10 H10A F2 0.98 2.62 3.192(15) 117.6 3_756 yes
C13 H13B F2 0.98 2.56 3.454(16) 151.8 3_756 yes
C14 H14C O2 0.98 2.51 3.430(16) 156.3 . yes
C7P^b H7PC^b F1 0.98 2.44 3.30(9) 146.4 . yes
C8P^b H8PA^b F1 1.05 2.64 3.32(6) 121.9 . yes

loop_
_geom_torsion_atom_site_label_1
_geom_torsion_atom_site_label_2
_geom_torsion_atom_site_label_3
_geom_torsion_atom_site_label_4
_geom_torsion
P2 C1 C2 P1 47.4(12)
C4 C3 P1 C6 -173.2(14)
C5 C3 P1 C6 51.4(16)
C5P C3 P1 C6 91(3)
C4 C3 P1 C2 74.1(14)
C5 C3 P1 C2 -61.3(16)
C5P C3 P1 C2 -21(3)
C4 C3 P1 Mn1 -42.0(16)
C5 C3 P1 Mn1 -177.4(12)
C5P C3 P1 Mn1 -137(3)
C8P C6 P1 C3 -144(3)
C7P C6 P1 C3 48(4)
C8 C6 P1 C3 -84.0(19)
C7 C6 P1 C3 50(2)
C8P C6 P1 C2 -31(3)
C7P C6 P1 C2 161(4)
C8 C6 P1 C2 29(2)
C7 C6 P1 C2 163(2)
C8P C6 P1 Mn1 81(3)
C7P C6 P1 Mn1 -87(4)
C8 C6 P1 Mn1 141.8(17)
C7 C6 P1 Mn1 -84(2)
C1 C2 P1 C3 -173.9(10)
C1 C2 P1 C6 69.9(12)
C1 C2 P1 Mn1 -48.5(10)
C2 C1 P2 C12 104.3(11)
C2 C1 P2 C9 -146.7(10)
C2 C1 P2 Mn1 -24.5(11)
C14 C12 P2 C1 -45.9(10)
C13 C12 P2 C1 -170.9(10)
C14 C12 P2 C9 -151.0(9)
C13 C12 P2 C9 84.0(10)
C14 C12 P2 Mn1 75.8(10)
C13 C12 P2 Mn1 -49.3(10)
C11 C9 P2 C1 -53.1(10)
C10 C9 P2 C1 179.0(9)
C11 C9 P2 C12 54.2(11)
C10 C9 P2 C12 -73.7(10)
C11 C9 P2 Mn1 -170.4(8)
C10 C9 P2 Mn1 61.7(9)
Mn1 O3 S1 O4 -67.0(8)
Mn1 O3 S1 O5 71.9(8)
Mn1 O3 S1 C18 -178.7(6)
F3 C18 S1 O4 177.3(10)
F2 C18 S1 O4 57.0(12)
F1 C18 S1 O4 -63.0(12)
F3 C18 S1 O5 53.4(12)
F2 C18 S1 O5 -66.9(12)
F1 C18 S1 O5 173.1(11)
F3 C18 S1 O3 -64.8(11)
F2 C18 S1 O3 174.9(10)
F1 C18 S1 O3 54.9(12)
